data_7718586
loop_
_publ_author_name
'Paramanik, Krishnendu'
'Bandopadhyay, Nilaj'
'Sarkar, Gayetri'
'Ghosh, Sourav'
'Panda, Subhra Jyoti'
'Purohit, Chandra Shekhar'
'Ghosh, Prasanta'
'Biswas, Bhaskar'
'Das, Hari Sankar'

_publ_section_title
;
 Phenalenyl-based copper complex catalyzed direct biarylation of furan.
;
_journal_issue 20
_journal_name_full 'Dalton transactions (Cambridge, England : 2003)'
_journal_page_first 8045
_journal_page_last 8049
_journal_paper_doi 10.1039/d5dt00299k
_journal_volume 54
_journal_year 2025
_chemical_formula_moiety 'C17 H13 Cl O'
_chemical_formula_sum 'C17 H13 Cl O'
_chemical_formula_weight 268.72
_space_group_crystal_system orthorhombic
_space_group_IT_number 62
_space_group_name_Hall '-P 2ac 2n'
_space_group_name_H-M_alt 'P n m a'
_atom_sites_solution_hydrogens geom
_atom_sites_solution_primary dual
_audit_creation_date 2023-08-02
_audit_creation_method
;
Olex2 1.5
(compiled 2023.02.24 svn.rf166f9f3 for OlexSys, GUI svn.r6725)
;
_audit_update_record
;
2023-11-30 deposited with the CCDC.	2025-04-30 downloaded from the CCDC.
;
_cell_angle_alpha 90
_cell_angle_beta 90
_cell_angle_gamma 90
_cell_formula_units_Z 4
_cell_length_a 6.0745(5)
_cell_length_b 29.885(2)
_cell_length_c 7.2125(5)
_cell_measurement_reflns_used 3408
_cell_measurement_temperature 100.01(10)
_cell_measurement_theta_max 77.7780
_cell_measurement_theta_min 5.8920
_cell_volume 1309.33(17)
_computing_cell_refinement 'CrysAlisPro 1.171.42.89a (Rigaku OD, 2023)'
_computing_data_collection 'CrysAlisPro 1.171.42.89a (Rigaku OD, 2023)'
_computing_data_reduction 'CrysAlisPro 1.171.42.89a (Rigaku OD, 2023)'
_computing_molecular_graphics 'Olex2 1.5 (Dolomanov et al., 2009)'
_computing_publication_material 'Olex2 1.5 (Dolomanov et al., 2009)'
_computing_structure_refinement 'SHELXL 2019/2 (Sheldrick, 2015)'
_computing_structure_solution 'SHELXT 2014/5 (Sheldrick, 2014)'
_diffrn_ambient_environment N~2~
_diffrn_ambient_temperature 100.01(10)
_diffrn_detector 'Hybrid Pixel Array Detector'
_diffrn_detector_area_resol_mean 5.8140
_diffrn_detector_type 'Pilatus 200K'
_diffrn_measured_fraction_theta_full 0.9959
_diffrn_measured_fraction_theta_max 0.9624
_diffrn_measurement_details
;
List of Runs (angles in degrees, time in seconds):

  # Type    Start    End  Width  t~exp~   \w     \q     \k     \f   Frames
#--------------------------------------------------------------------------
  1  \w    -91.00  -9.00   0.50    0.20    --  -38.50 130.00 -10.00  164
  2  \w    -97.00 -13.00   0.50    0.20    --  -38.50 139.00 163.00  168
  3  \w     35.00 109.00   0.50    0.20    --   49.56-139.00 103.00  148
  4  \w     73.00 118.00   0.50    0.76    --  107.46-139.00 103.00   90
  5  \w    130.00 155.00   0.50    0.76    --  107.46 139.00 163.00   50
  6  \w     95.00 164.00   0.50    0.76    --  107.46 130.00 -10.00  138
  7  \w   -101.00 -74.00   0.50    0.20    --  -38.50 -57.00   0.00   54
  8  \w    -62.00 -33.00   0.50    0.20    --  -38.50 -19.00 -30.00   58
  9  \w    -63.00 -28.00   0.50    0.20    --  -38.50 -57.00   0.00   70
 10  \w    -64.00 -28.00   0.50    0.20    --  -38.50 -57.00 -90.00   72
 11  \w   -100.00 -66.00   0.50    0.20    --  -38.50 -57.00 -90.00   68
 12  \w   -108.00 -68.00   0.50    0.20    --  -38.50 -19.00 -30.00   80
 13  \w    111.00 169.00   0.50    0.76    --  107.46  77.00-120.00  116
 14  \w     74.00 111.00   0.50    0.76    --  107.46 -45.00 -90.00   74
 15  \w     95.00 161.00   0.50    0.76    --  107.46  61.00 -90.00  132
 16  \w     43.00  70.00   0.50    0.76    --  107.46 -45.00 -90.00   54
 17  \w     58.00 101.00   0.50    0.76    --  107.46 -94.00 -60.00   86
 18  \w     41.00  69.00   0.50    0.76    --  107.46 -15.00   0.00   56
;
_diffrn_measurement_device 'four-circle diffractometer'
_diffrn_measurement_device_type 'SuperNova, Dual, Cu at home/near, Pilatus 200K'
_diffrn_measurement_method '\w scans'
_diffrn_orient_matrix_type 'CrysAlisPro convention (1999,Acta A55,543-557)'
_diffrn_orient_matrix_UB_11 -0.0426113000
_diffrn_orient_matrix_UB_12 -0.0352576000
_diffrn_orient_matrix_UB_13 0.1513748000
_diffrn_orient_matrix_UB_21 -0.0248035000
_diffrn_orient_matrix_UB_22 0.0374869000
_diffrn_orient_matrix_UB_23 0.1450393000
_diffrn_orient_matrix_UB_31 -0.2490153000
_diffrn_orient_matrix_UB_32 0.0023382000
_diffrn_orient_matrix_UB_33 -0.0406052000
_diffrn_radiation_monochromator mirror
_diffrn_radiation_probe x-ray
_diffrn_radiation_type 'Cu K\a'
_diffrn_radiation_wavelength 1.54184
_diffrn_reflns_av_R_equivalents 0.0546
_diffrn_reflns_av_unetI/netI 0.0466
_diffrn_reflns_Laue_measured_fraction_full 0.995
_diffrn_reflns_Laue_measured_fraction_max 0.962
_diffrn_reflns_limit_h_max 5
_diffrn_reflns_limit_h_min -7
_diffrn_reflns_limit_k_max 36
_diffrn_reflns_limit_k_min -35
_diffrn_reflns_limit_l_max 8
_diffrn_reflns_limit_l_min -9
_diffrn_reflns_number 5818
_diffrn_reflns_point_group_measured_fraction_full 0.995
_diffrn_reflns_point_group_measured_fraction_max 0.962
_diffrn_reflns_theta_full 67.684
_diffrn_reflns_theta_max 78.830
_diffrn_reflns_theta_min 5.923
_diffrn_source 'micro-focus sealed X-ray tube'
_diffrn_source_type 'SuperNova (Cu) X-ray Source'
_exptl_absorpt_coefficient_mu 2.469
_exptl_absorpt_correction_T_max 1.00000
_exptl_absorpt_correction_T_min 0.40724
_exptl_absorpt_correction_type multi-scan
_exptl_absorpt_process_details
;
CrysAlisPro 1.171.42.89a (Rigaku Oxford Diffraction, 2023)
Empirical absorption correction using spherical harmonics,
implemented in SCALE3 ABSPACK scaling algorithm.
;
_exptl_crystal_colour 'clear light yellow'
_exptl_crystal_colour_lustre clear
_exptl_crystal_colour_modifier light
_exptl_crystal_colour_primary yellow
_exptl_crystal_density_diffrn 1.363
_exptl_crystal_description needle
_exptl_crystal_F_000 560
_exptl_crystal_preparation 'As per the reaction scheme'
_exptl_crystal_recrystallization_method 'Slow evaporation'
_exptl_crystal_size_max 0.32
_exptl_crystal_size_mid 0.21
_exptl_crystal_size_min 0.19
_refine_diff_density_max 0.697
_refine_diff_density_min -0.518
_refine_diff_density_rms 0.080
_refine_ls_extinction_method none
_refine_ls_goodness_of_fit_ref 1.103
_refine_ls_hydrogen_treatment constr
_refine_ls_matrix_type full
_refine_ls_number_parameters 88
_refine_ls_number_reflns 1377
_refine_ls_number_restraints 0
_refine_ls_restrained_S_all 1.103
_refine_ls_R_factor_all 0.0671
_refine_ls_R_factor_gt 0.0613
_refine_ls_shift/su_max 0.000
_refine_ls_shift/su_mean 0.000
_refine_ls_structure_factor_coef Fsqd
_refine_ls_weighting_details 'w=1/[\s^2^(Fo^2^)+(0.1045P)^2^+0.8036P] where P=(Fo^2^+2Fc^2^)/3'
_refine_ls_weighting_scheme calc
_refine_ls_wR_factor_gt 0.1707
_refine_ls_wR_factor_ref 0.1766
_reflns_Friedel_coverage 0.000
_reflns_number_gt 1240
_reflns_number_total 1377
_reflns_threshold_expression 'I > 2\s(I)'
_cod_data_source_file d5dt00299k2.cif
_cod_data_source_block sjp-cp74_auto
_cod_depositor_comments 'Adding full bibliography for 7718585--7718588.cif.'
_cod_database_code 7718586
_shelx_shelxl_version_number 2019/2
_chemical_oxdiff_formula 'O C H N Cl'
_chemical_oxdiff_usercomment 'COLOULESS LONG PLATE'
_shelx_space_group_comment
;
The symmetry employed for this shelxl refinement is uniquely defined
by the following loop, which should always be used as a source of
symmetry information in preference to the above space-group names.
They are only intended as comments.
;
_shelx_estimated_absorpt_t_max 0.651
_shelx_estimated_absorpt_t_min 0.506
_diffrn_oxdiff_digest_frames
;
01934f458d833095402cf31dac062dfe94000369829
;
_olex2_refinement_description
;
1. Fixed Uiso
 At 1.2 times of:
  All C(H) groups
 At 1.5 times of:
  All C(H,H,H) groups
2. Others
 Fixed Sof: Cl1(0.5) C7(0.5) H7A(0.5) H7B(0.5) H7C(0.5)
3.a Aromatic/amide H refined with riding coordinates:
 C2(H2), C3(H3), C5(H5), C6(H6), C9(H9)
3.b Idealised Me refined as rotating group:
 C7(H7A,H7B,H7C)
;
_olex2_exptl_crystal_mounting_method 'Mounted on the nylon loop'
_olex2_submission_special_instructions 'No special instructions were received'
_oxdiff_exptl_absorpt_empirical_details
;
Empirical correction (ABSPACK) includes:
- Absorption correction using spherical harmonics
- Frame scaling
;
_oxdiff_exptl_absorpt_empirical_full_max 1.810
_oxdiff_exptl_absorpt_empirical_full_min 0.524

loop_
_space_group_symop_operation_xyz
'x, y, z'
'-x+1/2, -y, z+1/2'
'-x, y+1/2, -z'
'x+1/2, -y+1/2, -z+1/2'
'-x, -y, -z'
'x-1/2, y, -z-1/2'
'x, -y-1/2, z'
'-x-1/2, y-1/2, z-1/2'

loop_
_atom_site_label
_atom_site_type_symbol
_atom_site_fract_x
_atom_site_fract_y
_atom_site_fract_z
_atom_site_U_iso_or_equiv
_atom_site_adp_type
_atom_site_occupancy
_atom_site_site_symmetry_order
_atom_site_calc_flag
_atom_site_refinement_flags_posn
_atom_site_refinement_flags_adp
_atom_site_refinement_flags_occupancy
_atom_site_disorder_assembly
_atom_site_disorder_group
Cl1 Cl 0.7752(3) 0.53457(6) 0.5410(3) 0.0306(7) Uiso 0.5 1 d . . P A 2
O1 O 0.4760(4) 0.750000 0.5121(3) 0.0240(5) Uani 1 2 d S T P . .
C1 C 0.6552(4) 0.58565(7) 0.5227(3) 0.0268(5) Uani 1 1 d . . . . .
C2 C 0.7611(3) 0.62350(7) 0.5914(3) 0.0250(5) Uani 1 1 d . . . . .
H2 H 0.901790 0.620846 0.647900 0.030 Uiso 1 1 calc R U . . .
C3 C 0.6611(3) 0.66503(7) 0.5772(3) 0.0239(5) Uani 1 1 d . . . . .
H3 H 0.733671 0.690721 0.624984 0.029 Uiso 1 1 calc R U . . .
C4 C 0.4542(3) 0.66959(7) 0.4933(2) 0.0238(5) Uani 1 1 d . . . . .
C5 C 0.3505(4) 0.63122(8) 0.4233(3) 0.0256(5) Uani 1 1 d . . . . .
H5 H 0.211038 0.633774 0.364710 0.031 Uiso 1 1 calc R U . . .
C6 C 0.4495(4) 0.58963(7) 0.4389(3) 0.0272(5) Uani 1 1 d . . . . .
H6 H 0.377015 0.563799 0.392323 0.033 Uiso 1 1 calc R U . . .
C7 C 0.8091(13) 0.5356(2) 0.5316(9) 0.0167(19) Uiso 0.5 1 d . . P A 1
H7A H 0.783579 0.520716 0.650653 0.025 Uiso 0.5 1 calc R U P A 1
H7B H 0.966044 0.542534 0.518578 0.025 Uiso 0.5 1 calc R U P A 1
H7C H 0.763111 0.515834 0.430367 0.025 Uiso 0.5 1 calc R U P A 1
C8 C 0.3486(4) 0.71305(7) 0.4754(3) 0.0235(5) Uani 1 1 d . . . . .
C9 C 0.1437(4) 0.72625(7) 0.4204(3) 0.0252(5) Uani 1 1 d . . . . .
H9 H 0.024081 0.707306 0.388357 0.030 Uiso 1 1 calc R U . . .

loop_
_atom_site_aniso_label
_atom_site_aniso_U_11
_atom_site_aniso_U_22
_atom_site_aniso_U_33
_atom_site_aniso_U_23
_atom_site_aniso_U_13
_atom_site_aniso_U_12
O1 0.0241(11) 0.0264(10) 0.0214(9) 0.000 -0.0022(8) 0.000
C1 0.0323(12) 0.0268(11) 0.0213(9) 0.0013(7) 0.0039(8) 0.0008(9)
C2 0.0259(11) 0.0315(11) 0.0177(9) 0.0012(7) 0.0020(7) 0.0011(8)
C3 0.0266(11) 0.0265(10) 0.0186(9) 0.0002(7) 0.0011(8) -0.0032(8)
C4 0.0269(12) 0.0283(11) 0.0163(8) 0.0011(7) 0.0015(8) -0.0025(8)
C5 0.0253(11) 0.0321(11) 0.0193(9) 0.0006(7) -0.0008(8) -0.0035(8)
C6 0.0303(12) 0.0281(10) 0.0230(10) -0.0018(7) -0.0005(8) -0.0059(8)
C8 0.0261(12) 0.0286(11) 0.0158(9) -0.0002(7) 0.0009(8) -0.0039(8)
C9 0.0238(11) 0.0321(12) 0.0197(10) -0.0010(7) -0.0001(8) -0.0020(8)

loop_
_atom_type_symbol
_atom_type_description
_atom_type_scat_dispersion_real
_atom_type_scat_dispersion_imag
_atom_type_scat_source
C C 0.0181 0.0091 'International Tables Vol C Tables 4.2.6.8 and 6.1.1.4'
H H 0.0000 0.0000 'International Tables Vol C Tables 4.2.6.8 and 6.1.1.4'
Cl Cl 0.3639 0.7018 'International Tables Vol C Tables 4.2.6.8 and 6.1.1.4'
O O 0.0492 0.0322 'International Tables Vol C Tables 4.2.6.8 and 6.1.1.4'

loop_
_geom_angle_atom_site_label_1
_geom_angle_atom_site_label_2
_geom_angle_atom_site_label_3
_geom_angle
_geom_angle_site_symmetry_1
_geom_angle_site_symmetry_3
_geom_angle_publ_flag
C8 O1 C8 106.9(2) 7_575 . ?
C2 C1 Cl1 120.30(18) . . ?
C2 C1 C6 120.0(2) . . ?
C2 C1 C7 115.5(3) . . ?
C6 C1 Cl1 119.73(18) . . ?
C6 C1 C7 124.3(3) . . ?
C1 C2 H2 120.0 . . ?
C3 C2 C1 119.9(2) . . ?
C3 C2 H2 120.0 . . ?
C2 C3 H3 119.6 . . ?
C2 C3 C4 120.8(2) . . ?
C4 C3 H3 119.6 . . ?
C3 C4 C5 118.6(2) . . ?
C3 C4 C8 121.38(19) . . ?
C5 C4 C8 120.03(19) . . ?
C4 C5 H5 119.7 . . ?
C6 C5 C4 120.7(2) . . ?
C6 C5 H5 119.7 . . ?
C1 C6 H6 120.0 . . ?
C5 C6 C1 120.07(19) . . ?
C5 C6 H6 120.0 . . ?
C1 C7 H7A 109.5 . . ?
C1 C7 H7B 109.5 . . ?
C1 C7 H7C 109.5 . . ?
H7A C7 H7B 109.5 . . ?
H7A C7 H7C 109.5 . . ?
H7B C7 H7C 109.5 . . ?
O1 C8 C4 116.88(19) . . ?
C9 C8 O1 109.70(19) . . ?
C9 C8 C4 133.4(2) . . ?
C8 C9 C9 106.82(13) . 7_575 ?
C8 C9 H9 126.6 . . ?
C9 C9 H9 126.6 7_575 . ?

loop_
_geom_bond_atom_site_label_1
_geom_bond_atom_site_label_2
_geom_bond_distance
_geom_bond_site_symmetry_2
_geom_bond_publ_flag
Cl1 C1 1.697(3) . ?
O1 C8 1.374(2) . ?
O1 C8 1.374(2) 7_575 ?
C1 C2 1.392(3) . ?
C1 C6 1.393(3) . ?
C1 C7 1.764(7) . ?
C2 H2 0.9500 . ?
C2 C3 1.386(3) . ?
C3 H3 0.9500 . ?
C3 C4 1.402(3) . ?
C4 C5 1.402(3) . ?
C4 C8 1.454(3) . ?
C5 H5 0.9500 . ?
C5 C6 1.385(3) . ?
C6 H6 0.9500 . ?
C7 H7A 0.9800 . ?
C7 H7B 0.9800 . ?
C7 H7C 0.9800 . ?
C8 C9 1.364(3) . ?
C9 C9 1.419(4) 7_575 ?
C9 H9 0.9500 . ?

loop_
_geom_torsion_atom_site_label_1
_geom_torsion_atom_site_label_2
_geom_torsion_atom_site_label_3
_geom_torsion_atom_site_label_4
_geom_torsion
_geom_torsion_site_symmetry_1
_geom_torsion_site_symmetry_2
_geom_torsion_site_symmetry_3
_geom_torsion_site_symmetry_4
_geom_torsion_publ_flag
Cl1 C1 C2 C3 -179.44(17) . . . . ?
Cl1 C1 C6 C5 180.00(17) . . . . ?
O1 C8 C9 C9 0.78(17) . . . 7_575 ?
C1 C2 C3 C4 -0.4(3) . . . . ?
C2 C1 C6 C5 0.2(3) . . . . ?
C2 C3 C4 C5 -0.2(3) . . . . ?
C2 C3 C4 C8 -179.21(18) . . . . ?
C3 C4 C5 C6 0.7(3) . . . . ?
C3 C4 C8 O1 11.8(3) . . . . ?
C3 C4 C8 C9 -171.5(2) . . . . ?
C4 C5 C6 C1 -0.8(3) . . . . ?
C4 C8 C9 C9 -176.12(19) . . . 7_575 ?
C5 C4 C8 O1 -167.24(18) . . . . ?
C5 C4 C8 C9 9.5(3) . . . . ?
C6 C1 C2 C3 0.4(3) . . . . ?
C7 C1 C2 C3 174.9(3) . . . . ?
C7 C1 C6 C5 -173.9(3) . . . . ?
C8 O1 C8 C4 176.22(11) 7_575 . . . ?
C8 O1 C8 C9 -1.2(3) 7_575 . . . ?
C8 C4 C5 C6 179.79(18) . . . . ?
